data_2005844
loop_
_publ_author_name
'Mefetah, H.'
'Giorgi, M.'
'Brouant, P.'

_publ_section_title
;
 2-Anilino-4,6-dimethylpyridine-3-carbonitrile, an Intermediate in the
 Synthesis of 5-Aminobenzo[<i>b</i>][1,8]naphthyridines
;
_journal_issue 1
_journal_name_full 'Acta Crystallographica Section C'
_journal_page_first 101
_journal_page_last 102
_journal_paper_doi 10.1107/S0108270196005276
_journal_volume 53
_journal_year 1997
_chemical_formula_sum 'C14 H13 N3'
_chemical_formula_weight 223.28
_chemical_name_systematic ?
_space_group_crystal_system triclinic
_space_group_IT_number 2
_space_group_name_Hall '-P 1'
_space_group_name_H-M_alt 'P -1'
_atom_type_scat_source IntTabIV
_cell_angle_alpha 89.89(1)
_cell_angle_beta 94.79(1)
_cell_angle_gamma 90.95(1)
_cell_formula_units_Z 2
_cell_length_a 7.956(2)
_cell_length_b 8.193(2)
_cell_length_c 9.313(2)
_cell_measurement_reflns_used 25
_cell_measurement_temperature 294
_cell_measurement_theta_max 14
_cell_measurement_theta_min 8
_cell_volume 604.9(2)
_computing_cell_refinement 'CAD-4 Software'
_computing_data_collection 'CAD-4 Software (Enraf-Nonius, 1989)'
_computing_data_reduction 'BEGIN in SDP-Plus (Frenz, 1985)'
_computing_molecular_graphics 'ORTEPII (Johnson, 1976)'
_computing_publication_material 'CIF VAX in MolEN (Fair, 1990)'
_computing_structure_refinement 'LSFM in SDP-Plus'
_computing_structure_solution 'MULTAN80 (Main et al., 1980)'
_diffrn_ambient_temperature 294
_diffrn_measurement_device 'Enraf-Nonius CAD-4'
_diffrn_measurement_method \q/2\q
_diffrn_radiation_type MoK\a
_diffrn_radiation_wavelength 0.71073
_diffrn_reflns_av_R_equivalents 0.025
_diffrn_reflns_limit_h_max 9
_diffrn_reflns_limit_h_min -9
_diffrn_reflns_limit_k_max 9
_diffrn_reflns_limit_k_min -9
_diffrn_reflns_limit_l_max 10
_diffrn_reflns_limit_l_min 0
_diffrn_reflns_number 2032
_diffrn_reflns_theta_max 23.97
_diffrn_reflns_theta_min 2.19
_diffrn_standards_decay_% 1.70
_diffrn_standards_interval_time 60
_diffrn_standards_number 2
_exptl_absorpt_coefficient_mu 0.070
_exptl_absorpt_correction_type none
_exptl_crystal_colour colorless
_exptl_crystal_density_diffrn 1.23
_exptl_crystal_density_meas ?
_exptl_crystal_description 'square prism'
_exptl_crystal_F_000 236
_exptl_crystal_size_max 0.40
_exptl_crystal_size_mid 0.25
_exptl_crystal_size_min 0.25
_refine_diff_density_max 0.21
_refine_diff_density_min -0.21
_refine_ls_extinction_method none
_refine_ls_goodness_of_fit_obs 1.613
_refine_ls_matrix_type full
_refine_ls_number_parameters 158
_refine_ls_number_reflns 924
_refine_ls_number_restraints 0
_refine_ls_R_factor_all 0.239
_refine_ls_R_factor_obs 0.047
_refine_ls_shift/esd_max 0.005
_refine_ls_structure_factor_coef F
_refine_ls_weighting_details 'w = 4F~o~^2^/[\s^2^(F~o~^2^) + 0.0016F~o~^4^]'
_refine_ls_weighting_scheme calc
_refine_ls_wR_factor_obs 0.054
_reflns_number_observed 924
_reflns_number_total 1899
_reflns_observed_criterion I>3\s(I)
_cod_data_source_file bm1071.cif
_cod_data_source_block I
_cod_depositor_comments
;
 Updating space group information and adding the symmetry operation list.

 Antanas Vaitkus,
 2018-06-14

The following automatic conversions were performed:

'_exptl_crystal_density_meas' value 'none' was changed to '?' - the
value is perceived as not measured.

Automatic conversion script
Id: cif_fix_values 3008 2015-01-20 13:52:24Z robertas 

The following automatic conversions were performed:

'_refine_ls_weighting_scheme' value 'w = 4F~o~^2^/[\s^2^(F~o~^2^) +
0.0016F~o~^4^]' was changed to 'calc'. New tag
'_refine_ls_weighting_details' was created. The value of the new tag
was set to 'w = 4F~o~^2^/[\s^2^(F~o~^2^) + 0.0016F~o~^4^]'.

Automatic conversion script
Id: cif_fix_values 3143 2015-03-26 13:38:13Z robertas 
;
_cod_original_cell_volume 604.8(4)
_cod_database_code 2005844

loop_
_space_group_symop_id
_space_group_symop_operation_xyz
1 x,y,z
2 -x,-y,-z

loop_
_atom_site_aniso_label
_atom_site_aniso_U_11
_atom_site_aniso_U_22
_atom_site_aniso_U_33
_atom_site_aniso_U_12
_atom_site_aniso_U_13
_atom_site_aniso_U_23
N1 0.0390(10) 0.052(2) 0.056(2) 0.0070(10) 0.0030(10) -0.0070(10)
N2 0.061(2) 0.111(3) 0.050(2) 0.024(2) 0.005(2) -0.007(2)
N3 0.0430(10) 0.067(2) 0.044(2) 0.0130(10) 0.0000(10) -0.0110(10)
C1 0.036(2) 0.045(2) 0.050(2) 0.001(2) 0.004(2) 0.000(2)
C2 0.038(2) 0.047(2) 0.038(2) 0.002(2) 0.004(2) 0.003(2)
C3 0.046(2) 0.047(2) 0.043(2) -0.003(2) -0.003(2) 0.003(2)
C4 0.043(2) 0.065(2) 0.060(2) 0.003(2) -0.010(2) -0.002(2)
C5 0.040(2) 0.056(2) 0.061(2) 0.008(2) 0.000(2) -0.007(2)
C6 0.054(2) 0.067(2) 0.035(2) 0.005(2) 0.001(2) -0.001(2)
C7 0.061(2) 0.083(3) 0.042(2) -0.006(2) -0.004(2) -0.003(2)
C8 0.050(2) 0.077(3) 0.095(3) 0.023(2) -0.001(2) -0.008(2)
C9 0.039(2) 0.049(2) 0.041(2) 0.001(2) 0.003(2) -0.003(2)
C10 0.054(2) 0.062(2) 0.046(2) 0.007(2) -0.003(2) -0.007(2)
C11 0.061(2) 0.073(3) 0.053(2) 0.003(2) -0.008(2) -0.002(2)
C12 0.068(2) 0.081(3) 0.052(2) -0.008(2) 0.000(2) -0.016(2)
C13 0.056(2) 0.064(2) 0.071(3) 0.004(2) 0.002(2) -0.021(2)
C14 0.047(2) 0.061(2) 0.065(2) 0.004(2) -0.002(2) -0.015(2)

loop_
_atom_site_label
_atom_site_fract_x
_atom_site_fract_y
_atom_site_fract_z
_atom_site_U_iso_or_equiv
_atom_site_thermal_displace_type
_atom_site_calc_flag
N1 0.5116(3) 0.2118(3) 0.9014(3) 0.0488(8) Uani ?
N2 0.0836(4) 0.4678(4) 1.1465(3) 0.074(1) Uani ?
N3 0.2364(3) 0.2919(3) 0.8390(3) 0.0513(8) Uani ?
C1 0.3736(4) 0.2829(4) 0.9399(4) 0.044(1) Uani ?
C2 0.3625(4) 0.3470(4) 1.0784(3) 0.0409(9) Uani ?
C3 0.5009(4) 0.3433(4) 1.1786(4) 0.046(1) Uani ?
C4 0.6444(4) 0.2713(4) 1.1350(4) 0.057(1) Uani ?
C5 0.6451(4) 0.2056(4) 1.0000(4) 0.052(1) Uani ?
C6 0.2084(4) 0.4155(4) 1.1158(4) 0.052(1) Uani ?
C7 0.4955(5) 0.4139(5) 1.3258(4) 0.063(1) Uani ?
C8 0.7969(4) 0.1219(5) 0.9514(5) 0.074(1) Uani ?
C9 0.2153(4) 0.2301(4) 0.6968(3) 0.043(1) Uani ?
C10 0.0907(4) 0.3025(4) 0.6069(4) 0.054(1) Uani ?
C11 0.0581(5) 0.2468(5) 0.4673(4) 0.063(1) Uani ?
C12 0.1469(5) 0.1197(5) 0.4163(4) 0.067(1) Uani ?
C13 0.2695(4) 0.0513(4) 0.5058(4) 0.064(1) Uani ?
C14 0.3051(4) 0.1038(4) 0.6465(4) 0.058(1) Uani ?
H8 0.161(4) 0.363(4) 0.859(4) 0.04(1) Uiso ?
H1 0.7455 0.2677 1.1985 0.0507 Uiso calc
H2 0.3853 0.4591 1.3337 0.0507 Uiso calc
H3 0.5166 0.3349 1.3972 0.0507 Uiso calc
H4 0.5764 0.5022 1.3401 0.0507 Uiso calc
H5 0.8881 0.1232 1.0262 0.0507 Uiso calc
H6 0.7723 0.0108 0.9255 0.0507 Uiso calc
H7 0.8387 0.1756 0.8683 0.0507 Uiso calc
H9 0.0280 0.3917 0.6409 0.0507 Uiso calc
H10 -0.0295 0.2969 0.4053 0.0507 Uiso calc
H11 0.1233 0.0820 0.3160 0.0507 Uiso calc
H12 0.3308 -0.0393 0.4715 0.0507 Uiso calc
H13 0.3943 0.0561 0.7063 0.0507 Uiso calc

loop_
_geom_angle_atom_site_label_1
_geom_angle_atom_site_label_2
_geom_angle_atom_site_label_3
_geom_angle
_geom_angle_publ_flag
C1 N1 C5 117.5(3) no
C1 N3 C9 129.6(3) yes
C1 N3 H8 114(2) yes
C9 N3 H8 115(2) yes
N1 C1 N3 118.1(3) no
N1 C1 C2 122.4(3) no
N3 C1 C2 119.5(3) no
C1 C2 C3 119.9(3) no
C1 C2 C6 120.0(3) no
C3 C2 C6 120.1(3) no
C2 C3 C4 116.5(3) no
C2 C3 C7 121.6(3) no
C4 C3 C7 121.9(3) no
C3 C4 C5 120.6(3) no
N1 C5 C4 122.9(3) no
N1 C5 C8 115.2(3) no
C4 C5 C8 121.8(3) no
N2 C6 C2 178.8(4) yes
N3 C9 C10 115.6(3) no
N3 C9 C14 124.7(3) no
C10 C9 C14 119.7(3) no
C9 C10 C11 119.6(3) no
C10 C11 C12 121.1(3) no
C11 C12 C13 118.4(4) no
C12 C13 C14 122.0(4) no
C9 C14 C13 119.2(3) no

loop_
_geom_bond_atom_site_label_1
_geom_bond_atom_site_label_2
_geom_bond_distance
_geom_bond_publ_flag
N1 C1 1.327(4) no
N1 C5 1.346(4) no
N2 C6 1.146(5) yes
N3 C1 1.383(4) yes
N3 C9 1.414(4) yes
N3 H8 0.87(3) yes
C1 C2 1.404(5) no
C2 C3 1.383(4) no
C2 C6 1.426(5) no
C3 C4 1.385(5) no
C3 C7 1.494(5) no
C4 C5 1.368(5) no
C5 C8 1.501(5) no
C9 C10 1.384(5) no
C9 C14 1.372(5) no
C10 C11 1.380(5) no
C11 C12 1.376(6) no
C12 C13 1.357(5) no
C13 C14 1.385(5) no
